data_4116406
loop_
_publ_author_name
'M. V. Alfimov'
'S. P. Gromov'
'Yu. V. Fedorov'
'O. A. Fedorova'
'A. I. Vedernikov'
'A. V. Churakov'
'L. G. Kuz'mina'
'J. A. K. Howard'
'S. Bossmann'
'A. Braun'
'M. Woerner'
'D. F. Sears'
'J. Saltiel'

_publ_section_title
;
 Synthesis, Structure, and Ion Selective Complexation of Trans and Cis
 Isomers of Photochromic Dithia-18-crown-6 Ethers
;
_journal_name_full 'Journal of the American Chemical Society'
_journal_page_first 4992
_journal_page_last 5000
_journal_paper_doi 10.1021/ja990370r
_journal_volume 121
_journal_year 1999
_chemical_formula_sum 'C26 H32 I N O4 S3'
_chemical_formula_weight 645.61
_chemical_name_systematic
;
 ?
;
_space_group_IT_number 2
_symmetry_cell_setting triclinic
_symmetry_space_group_name_Hall '-P 1'
_symmetry_space_group_name_H-M 'P -1'
_atom_sites_solution_hydrogens geom
_atom_sites_solution_primary direct
_atom_sites_solution_secondary difmap
_audit_creation_method SHELXL
_cell_angle_alpha 64.01(6)
_cell_angle_beta 85.28(9)
_cell_angle_gamma 71.29(9)
_cell_formula_units_Z 2
_cell_length_a 9.711(13)
_cell_length_b 12.304(9)
_cell_length_c 13.715(9)
_cell_measurement_reflns_used 25
_cell_measurement_temperature 293(2)
_cell_measurement_theta_max 13
_cell_measurement_theta_min 11
_cell_volume 1392(3)
_computing_structure_refinement 'SHELXL-93 (Sheldrick, 1993)'
_computing_structure_solution 'SHELXS-86 (Sheldrick, 1990)'
_diffrn_ambient_temperature 293(2)
_diffrn_measurement_device 'Enraf-Nonius CAD4'
_diffrn_measurement_method \w
_diffrn_radiation_monochromator graphite
_diffrn_radiation_source 'fine-focus sealed tube'
_diffrn_radiation_type MoK\a
_diffrn_radiation_wavelength 0.71073
_diffrn_reflns_av_R_equivalents 0.0311
_diffrn_reflns_av_sigmaI/netI 0.0265
_diffrn_reflns_limit_h_max 8
_diffrn_reflns_limit_h_min -11
_diffrn_reflns_limit_k_max 15
_diffrn_reflns_limit_k_min -14
_diffrn_reflns_limit_l_max 16
_diffrn_reflns_limit_l_min -3
_diffrn_reflns_number 5015
_diffrn_reflns_theta_max 25.97
_diffrn_reflns_theta_min 2.22
_diffrn_standards_decay_% 0
_diffrn_standards_interval_time 120
_diffrn_standards_number 2
_exptl_absorpt_coefficient_mu 1.407
_exptl_absorpt_correction_type none
_exptl_crystal_colour red
_exptl_crystal_density_diffrn 1.540
_exptl_crystal_description block
_exptl_crystal_F_000 656
_exptl_crystal_size_max 0.5
_exptl_crystal_size_mid 0.2
_exptl_crystal_size_min 0.2
_refine_diff_density_max 1.745
_refine_diff_density_min -0.857
_refine_diff_density_rms 0.147
_refine_ls_extinction_coef 0.0000(17)
_refine_ls_extinction_expression Fc^*^=kFc[1+0.001xFc^2^\l^3^/sin(2\q)]^-1/4^
_refine_ls_extinction_method SHELXL
_refine_ls_goodness_of_fit_all 1.075
_refine_ls_goodness_of_fit_obs 1.106
_refine_ls_hydrogen_treatment constr
_refine_ls_matrix_type full
_refine_ls_number_parameters 312
_refine_ls_number_reflns 4612
_refine_ls_number_restraints 0
_refine_ls_restrained_S_all 1.105
_refine_ls_restrained_S_obs 1.106
_refine_ls_R_factor_all 0.0787
_refine_ls_R_factor_obs 0.0560
_refine_ls_shift/esd_max -3.258
_refine_ls_shift/esd_mean 0.011
_refine_ls_structure_factor_coef Fsqd
_refine_ls_weighting_details 'w=1/[\s^2^(Fo^2^)+(0.1430P)^2^+0.6437P] where P=(Fo^2^+2Fc^2^)/3'
_refine_ls_weighting_scheme calc
_refine_ls_wR_factor_all 0.1986
_refine_ls_wR_factor_obs 0.1779
_reflns_number_observed 3728
_reflns_number_total 4613
_reflns_observed_criterion I>2\s(I)
_cod_data_source_file ja990370r.cif
_cod_data_source_block a
_cod_depositor_comments
;
The following automatic conversions were performed:

'_refine_ls_weighting_scheme' value 'calc
w=1/[\s^2^(Fo^2^)+(0.1430P)^2^+0.6437P] where P=(Fo^2^+2Fc^2^)/3' was
changed to 'calc'. New tag '_refine_ls_weighting_details' was
created. The value of the new tag was set to
'w=1/[\s^2^(Fo^2^)+(0.1430P)^2^+0.6437P] where P=(Fo^2^+2Fc^2^)/3'.

Automatic conversion script
Id: cif_fix_values 3143 2015-03-26 13:38:13Z robertas 
;
_cod_original_cell_volume 1391.9(23)
_cod_database_code 4116406

loop_
_symmetry_equiv_pos_as_xyz
'x, y, z'
'-x, -y, -z'

loop_
_atom_site_aniso_label
_atom_site_aniso_U_11
_atom_site_aniso_U_22
_atom_site_aniso_U_33
_atom_site_aniso_U_23
_atom_site_aniso_U_13
_atom_site_aniso_U_12
I 0.0648(4) 0.0550(3) 0.0644(3) -0.0345(2) 0.0218(2) -0.0287(2)
S2 0.0742(14) 0.113(2) 0.099(2) -0.079(2) 0.0316(12) -0.0501(13)
S3 0.0596(11) 0.0479(9) 0.0747(11) -0.0384(9) 0.0268(9) -0.0265(8)
O1 0.072(3) 0.069(3) 0.067(3) -0.048(3) 0.035(3) -0.038(3)
O2 0.087(4) 0.092(4) 0.093(4) -0.064(4) 0.049(3) -0.043(3)
O3 0.055(3) 0.101(4) 0.076(4) -0.050(3) 0.013(3) -0.022(3)
O4 0.075(3) 0.063(3) 0.070(3) -0.046(3) 0.040(3) -0.043(3)
N 0.045(3) 0.044(3) 0.055(3) -0.029(2) 0.007(2) -0.018(2)
C1 0.065(5) 0.074(5) 0.062(4) -0.043(4) 0.024(4) -0.035(4)
C2 0.078(5) 0.091(6) 0.070(5) -0.055(4) 0.042(4) -0.051(5)
C4 0.077(6) 0.072(5) 0.082(6) -0.046(5) 0.029(5) -0.018(4)
C5 0.076(6) 0.078(5) 0.079(5) -0.053(5) 0.024(4) -0.030(4)
C6 0.083(6) 0.090(6) 0.092(6) -0.060(5) 0.014(5) -0.038(5)
C7 0.075(6) 0.084(6) 0.076(6) -0.036(5) 0.011(5) -0.024(5)
C8 0.101(7) 0.076(5) 0.059(4) -0.039(4) 0.019(4) -0.035(5)
C9 0.103(6) 0.064(4) 0.063(4) -0.039(4) 0.033(4) -0.052(4)
C10 0.080(5) 0.069(5) 0.065(4) -0.044(4) 0.035(4) -0.048(4)
C11 0.047(4) 0.058(4) 0.050(4) -0.031(3) 0.012(3) -0.020(3)
C12 0.052(4) 0.043(3) 0.050(3) -0.030(3) 0.012(3) -0.018(3)
C13 0.048(4) 0.049(3) 0.054(4) -0.031(3) 0.012(3) -0.020(3)
C14 0.046(4) 0.041(3) 0.042(3) -0.022(3) 0.000(3) -0.011(3)
C15 0.054(4) 0.047(3) 0.067(4) -0.035(3) 0.012(3) -0.022(3)
C16 0.064(4) 0.057(4) 0.060(4) -0.030(3) 0.024(3) -0.032(3)
C17 0.046(4) 0.049(3) 0.064(4) -0.037(3) 0.007(3) -0.016(3)
C18 0.053(4) 0.045(3) 0.056(4) -0.035(3) 0.007(3) -0.012(3)
C19 0.044(3) 0.037(3) 0.049(3) -0.023(3) 0.004(3) -0.012(2)
C20 0.057(4) 0.044(3) 0.083(5) -0.026(4) 0.012(4) -0.024(3)
C21 0.045(4) 0.041(3) 0.053(4) -0.026(3) 0.007(3) -0.009(3)
C22 0.054(4) 0.064(4) 0.065(4) -0.038(4) 0.022(3) -0.018(3)
C23 0.061(5) 0.103(7) 0.088(6) -0.065(6) 0.031(4) -0.034(5)
C24 0.070(5) 0.078(5) 0.104(6) -0.073(5) 0.013(5) -0.017(4)
C25 0.059(5) 0.062(4) 0.108(6) -0.064(5) 0.014(4) -0.021(4)
C26 0.043(4) 0.046(3) 0.069(4) -0.036(3) 0.010(3) -0.014(3)

loop_
_atom_site_label
_atom_site_type_symbol
_atom_site_fract_x
_atom_site_fract_y
_atom_site_fract_z
_atom_site_U_iso_or_equiv
_atom_site_thermal_displace_type
_atom_site_occupancy
_atom_site_calc_flag
_atom_site_refinement_flags
_atom_site_disorder_group
I I 0.26323(5) 0.25267(4) 0.07496(4) 0.0568(2) Uani 1 d . .
S1A S 0.9469(5) 0.4146(5) 0.3591(4) 0.0640(10) Uiso 0.50 d P 1
S1B S 0.9879(5) 0.3602(4) 0.3942(4) 0.0565(9) Uiso 0.50 d P 2
S2 S 0.3570(3) 0.1525(3) 0.6743(2) 0.0796(7) Uani 1 d . .
S3 S 0.3104(2) 0.8341(2) 0.9588(2) 0.0552(5) Uani 1 d . .
O1 O 0.6810(6) 0.3985(5) 0.5963(4) 0.0603(13) Uani 1 d . .
O2 O 0.8409(7) 0.1868(6) 0.3561(5) 0.081(2) Uani 1 d . .
O3 O 0.7455(6) 0.0459(6) 0.5539(5) 0.075(2) Uani 1 d . .
O4 O 0.5101(6) 0.3071(5) 0.7366(4) 0.0595(13) Uani 1 d . .
N N 0.1694(6) 0.6799(5) 1.0586(4) 0.0445(12) Uani 1 d . .
C1 C 0.7809(9) 0.4417(8) 0.5178(6) 0.060(2) Uani 1 d . .
H1A H 0.8667(9) 0.4371(8) 0.5529(6) 0.071 Uiso 1 calc R .
H1B H 0.7356(9) 0.5291(8) 0.4650(6) 0.071 Uiso 1 calc R .
C2 C 0.8207(10) 0.3539(9) 0.4641(7) 0.068(2) Uani 1 d . .
H2C H 0.7347(10) 0.3566(9) 0.4307(7) 0.082 Uiso 0.50 calc PR 1
H2D H 0.8688(10) 0.2668(9) 0.5164(7) 0.082 Uiso 0.50 calc PR 1
H2A H 0.8332(10) 0.2681(9) 0.5177(7) 0.082 Uiso 0.50 d PR 2
H2B H 0.7427(10) 0.3780(9) 0.4126(7) 0.082 Uiso 0.50 d PR 2
C3 C 0.9443(14) 0.3419(12) 0.2723(10) 0.102(3) Uiso 1 d . .
H3C H 0.8533(14) 0.3929(12) 0.2281(10) 0.123 Uiso 0.50 calc PR 1
H3D H 1.0204(14) 0.3607(12) 0.2234(10) 0.123 Uiso 0.50 calc PR 1
H3A H 1.0085(14) 0.3708(12) 0.2168(10) 0.123 Uiso 0.50 d PR 2
H3B H 0.8463(14) 0.3950(12) 0.2441(10) 0.123 Uiso 0.50 d PR 2
C4 C 0.9569(10) 0.2146(8) 0.2955(8) 0.075(2) Uani 1 d . .
H4A H 0.9535(10) 0.2065(8) 0.2286(8) 0.091 Uiso 1 calc R .
H4B H 1.0486(10) 0.1564(8) 0.3364(8) 0.091 Uiso 1 calc R .
C5 C 0.8424(10) 0.0619(8) 0.3868(7) 0.070(2) Uani 1 d . .
H5A H 0.9345(10) 0.0017(8) 0.4258(7) 0.084 Uiso 1 calc R .
H5B H 0.8306(10) 0.0500(8) 0.3229(7) 0.084 Uiso 1 calc R .
C6 C 0.7206(11) 0.0405(10) 0.4574(8) 0.079(2) Uani 1 d . .
H6A H 0.6298(11) 0.1052(10) 0.4199(8) 0.094 Uiso 1 calc R .
H6B H 0.7125(11) -0.0422(10) 0.4738(8) 0.094 Uiso 1 calc R .
C7 C 0.6277(11) 0.0350(9) 0.6242(8) 0.079(2) Uani 1 d . .
H7A H 0.6655(11) -0.0015(9) 0.6990(8) 0.095 Uiso 1 calc R .
H7B H 0.5833(11) -0.0220(9) 0.6178(8) 0.095 Uiso 1 calc R .
C8 C 0.5174(11) 0.1591(9) 0.5970(7) 0.074(2) Uani 1 d . .
H8A H 0.4873(11) 0.1985(9) 0.5202(7) 0.089 Uiso 1 calc R .
H8B H 0.5610(11) 0.2133(9) 0.6090(7) 0.089 Uiso 1 calc R .
C9 C 0.4135(11) 0.1353(8) 0.8012(6) 0.067(2) Uani 1 d . .
H9A H 0.3537(11) 0.0941(8) 0.8559(6) 0.081 Uiso 1 calc R .
H9B H 0.5132(11) 0.0786(8) 0.8202(6) 0.081 Uiso 1 calc R .
C10 C 0.4064(10) 0.2565(7) 0.8072(6) 0.061(2) Uani 1 d . .
H10A H 0.3092(10) 0.3174(7) 0.7842(6) 0.074 Uiso 1 calc R .
H10B H 0.4297(10) 0.2387(7) 0.8812(6) 0.074 Uiso 1 calc R .
C11 C 0.6257(7) 0.4622(7) 0.6580(5) 0.0482(15) Uani 1 d . .
C12 C 0.5302(7) 0.4113(6) 0.7355(5) 0.0446(14) Uani 1 d . .
C13 C 0.4651(7) 0.4708(6) 0.7998(6) 0.0464(14) Uani 1 d . .
H13A H 0.4010(7) 0.4388(6) 0.8499(6) 0.056 Uiso 1 calc R .
C14 C 0.4946(7) 0.5802(6) 0.7904(5) 0.0422(13) Uani 1 d . .
C15 C 0.5902(8) 0.6257(6) 0.7167(6) 0.051(2) Uani 1 d . .
H15A H 0.6114(8) 0.6967(6) 0.7112(6) 0.061 Uiso 1 calc R .
C16 C 0.6565(9) 0.5672(7) 0.6493(6) 0.056(2) Uani 1 d . .
H16A H 0.7207(9) 0.5994(7) 0.5994(6) 0.067 Uiso 1 calc R .
C17 C 0.4254(7) 0.6479(6) 0.8536(6) 0.049(2) Uani 1 d . .
H17A H 0.4530(7) 0.7182(6) 0.8418(6) 0.058 Uiso 1 calc R .
C18 C 0.3258(7) 0.6226(6) 0.9278(5) 0.0475(15) Uani 1 d . .
H18A H 0.2955(7) 0.5526(6) 0.9434(5) 0.057 Uiso 1 calc R .
C19 C 0.2654(7) 0.7011(5) 0.9834(5) 0.0418(13) Uani 1 d . .
C20 C 0.1097(9) 0.5742(7) 1.0934(7) 0.060(2) Uani 1 d . .
H20A H 0.1801(23) 0.5036(18) 1.0856(38) 0.072 Uiso 1 calc R .
H20B H 0.0224(31) 0.6013(16) 1.0492(27) 0.072 Uiso 1 calc R .
H20C H 0.0874(50) 0.5484(31) 1.1682(13) 0.072 Uiso 1 calc R .
C21 C 0.1290(7) 0.7669(6) 1.1011(5) 0.0457(14) Uani 1 d . .
C22 C 0.0325(8) 0.7659(7) 1.1845(6) 0.059(2) Uani 1 d . .
H22A H -0.0143(8) 0.7045(7) 1.2155(6) 0.070 Uiso 1 calc R .
C23 C 0.0115(9) 0.8614(9) 1.2173(8) 0.075(2) Uani 1 d . .
H23A H -0.0499(9) 0.8630(9) 1.2727(8) 0.090 Uiso 1 calc R .
C24 C 0.0796(10) 0.9557(8) 1.1701(8) 0.073(2) Uani 1 d . .
H24A H 0.0616(10) 1.0189(8) 1.1937(8) 0.088 Uiso 1 calc R .
C25 C 0.1719(9) 0.9554(7) 1.0896(8) 0.066(2) Uani 1 d . .
H25A H 0.2171(9) 1.0178(7) 1.0574(8) 0.079 Uiso 1 calc R .
C26 C 0.1960(7) 0.8594(6) 1.0578(6) 0.049(2) Uani 1 d . .

loop_
_atom_type_symbol
_atom_type_description
_atom_type_scat_dispersion_real
_atom_type_scat_dispersion_imag
_atom_type_scat_source
C C 0.0033 0.0016 'International Tables Vol C Tables 4.2.6.8 and 6.1.1.4'
H H 0.0000 0.0000 'International Tables Vol C Tables 4.2.6.8 and 6.1.1.4'
N N 0.0061 0.0033 'International Tables Vol C Tables 4.2.6.8 and 6.1.1.4'
O O 0.0106 0.0060 'International Tables Vol C Tables 4.2.6.8 and 6.1.1.4'
S S 0.1246 0.1234 'International Tables Vol C Tables 4.2.6.8 and 6.1.1.4'
I I -0.4742 1.8119 'International Tables Vol C Tables 4.2.6.8 and 6.1.1.4'

loop_
_geom_angle_atom_site_label_1
_geom_angle_atom_site_label_2
_geom_angle_atom_site_label_3
_geom_angle
C3 S1A C2 102.5(5)
C2 S1B C3 100.4(5)
C9 S2 C8 103.8(4)
C19 S3 C26 90.7(3)
C11 O1 C1 118.2(5)
C4 O2 C5 112.8(6)
C6 O3 C7 113.5(7)
C12 O4 C10 117.7(5)
C19 N C21 113.9(5)
C19 N C20 123.8(5)
C21 N C20 122.3(5)
O1 C1 C2 105.4(6)
C1 C2 S1B 111.4(6)
C1 C2 S1A 104.9(5)
C4 C3 S1A 131.5(9)
C4 C3 S1B 113.4(9)
O2 C4 C3 107.0(8)
O2 C5 C6 107.8(7)
O3 C6 C5 109.7(8)
O3 C7 C8 111.4(8)
C7 C8 S2 114.3(7)
C10 C9 S2 116.2(6)
O4 C10 C9 107.5(6)
O1 C11 C16 124.9(6)
O1 C11 C12 114.6(6)
C16 C11 C12 120.5(6)
O4 C12 C13 126.0(6)
O4 C12 C11 114.7(5)
C13 C12 C11 119.2(6)
C12 C13 C14 120.7(6)
C15 C14 C13 119.0(6)
C15 C14 C17 118.4(6)
C13 C14 C17 122.6(6)
C14 C15 C16 121.2(6)
C11 C16 C15 119.4(6)
C18 C17 C14 128.4(6)
C17 C18 C19 121.7(6)
N C19 C18 124.5(6)
N C19 S3 112.4(4)
C18 C19 S3 123.1(5)
N C21 C26 113.8(6)
N C21 C22 126.4(6)
C26 C21 C22 119.8(6)
C23 C22 C21 116.3(7)
C22 C23 C24 122.5(7)
C25 C24 C23 120.4(7)
C24 C25 C26 117.8(7)
C21 C26 C25 123.2(7)
C21 C26 S3 109.2(5)
C25 C26 S3 127.6(6)

loop_
_geom_bond_atom_site_label_1
_geom_bond_atom_site_label_2
_geom_bond_distance
S1A C3 1.780(13)
S1A C2 1.868(9)
S1B C2 1.823(9)
S1B C3 1.881(13)
S2 C9 1.771(9)
S2 C8 1.814(10)
S3 C19 1.712(6)
S3 C26 1.753(7)
O1 C11 1.362(8)
O1 C1 1.428(9)
O2 C4 1.386(11)
O2 C5 1.399(10)
O3 C6 1.398(11)
O3 C7 1.435(11)
O4 C12 1.351(7)
O4 C10 1.432(8)
N C19 1.328(8)
N C21 1.371(8)
N C20 1.466(8)
C1 C2 1.497(10)
C3 C4 1.420(14)
C5 C6 1.482(13)
C7 C8 1.462(13)
C9 C10 1.507(9)
C11 C16 1.372(10)
C11 C12 1.417(9)
C12 C13 1.375(8)
C13 C14 1.413(9)
C14 C15 1.372(9)
C14 C17 1.441(8)
C15 C16 1.405(10)
C17 C18 1.350(10)
C18 C19 1.438(8)
C21 C26 1.375(9)
C21 C22 1.416(9)
C22 C23 1.385(11)
C23 C24 1.402(13)
C24 C25 1.364(12)
C25 C26 1.378(9)
